data_4112338
loop_
_publ_author_name
'Nicole M. Brunkan'
'Donna M. Brestensky'
'William D. Jones'

_publ_section_title
;
 Kinetics, Thermodynamics, and Effect of BPh3 on Competitive C-C and C-H
 Bond Activation Reactions in the Interconversion of Allyl Cyanide by
 [Ni(dippe)]
;
_journal_name_full 'Journal of the American Chemical Society'
_journal_page_first 3627
_journal_page_last 3641
_journal_paper_doi 10.1021/ja037002e
_journal_volume 126
_journal_year 2004
_chemical_formula_sum 'C36 H52 B N Ni P2'
_chemical_formula_weight 630.25
_chemical_name_common Ni(dippe)(cis-crotonitrile-BPh3)
_chemical_name_systematic
; 
 ? 
;
_space_group_IT_number 14
_symmetry_cell_setting monoclinic
_symmetry_space_group_name_Hall '-P 2yn'
_symmetry_space_group_name_H-M 'P 1 21/n 1'
_atom_sites_solution_hydrogens geom
_atom_sites_solution_primary direct
_atom_sites_solution_secondary difmap
_audit_creation_method SHELXL-97
_cell_angle_alpha 90.00
_cell_angle_beta 102.045(2)
_cell_angle_gamma 90.00
_cell_formula_units_Z 4
_cell_length_a 11.3340(12)
_cell_length_b 13.3012(14)
_cell_length_c 24.412(3)
_cell_measurement_reflns_used 4465
_cell_measurement_temperature 193(2)
_cell_volume 3599.2(7)
_computing_cell_refinement 'Bruker SMART'
_computing_data_collection 'Bruker SMART'
_computing_data_reduction 'Bruker SHELXTL'
_computing_molecular_graphics 'Bruker SHELXTL'
_computing_publication_material 'Bruker SHELXTL'
_computing_structure_refinement 'SHELXL-97 (Sheldrick, 1997)'
_computing_structure_solution 'SHELXS-97 (Sheldrick, 1990)'
_diffrn_ambient_temperature 193(2)
_diffrn_measured_fraction_theta_full 0.953
_diffrn_measured_fraction_theta_max 0.953
_diffrn_measurement_device_type 'CCD area detector'
_diffrn_measurement_method 'phi and omega scans'
_diffrn_radiation_monochromator graphite
_diffrn_radiation_source 'fine-focus sealed tube'
_diffrn_radiation_type MoK\a
_diffrn_radiation_wavelength 0.71073
_diffrn_reflns_av_R_equivalents 0.0515
_diffrn_reflns_av_sigmaI/netI 0.0783
_diffrn_reflns_limit_h_max 15
_diffrn_reflns_limit_h_min -10
_diffrn_reflns_limit_k_max 14
_diffrn_reflns_limit_k_min -17
_diffrn_reflns_limit_l_max 30
_diffrn_reflns_limit_l_min -31
_diffrn_reflns_number 22922
_diffrn_reflns_theta_full 28.31
_diffrn_reflns_theta_max 28.31
_diffrn_reflns_theta_min 1.71
_exptl_absorpt_coefficient_mu 0.652
_exptl_absorpt_correction_T_max 0.928069
_exptl_absorpt_correction_T_min 0.742364
_exptl_absorpt_correction_type SADABS
_exptl_crystal_colour yellow
_exptl_crystal_density_diffrn 1.163
_exptl_crystal_description plate
_exptl_crystal_F_000 1352
_exptl_crystal_size_max .12
_exptl_crystal_size_mid .20
_exptl_crystal_size_min .22
_refine_diff_density_max 1.262
_refine_diff_density_min -0.433
_refine_diff_density_rms 0.082
_refine_ls_extinction_method none
_refine_ls_goodness_of_fit_ref 0.994
_refine_ls_hydrogen_treatment mixed
_refine_ls_matrix_type full
_refine_ls_number_parameters 370
_refine_ls_number_reflns 8547
_refine_ls_number_restraints 0
_refine_ls_restrained_S_all 0.994
_refine_ls_R_factor_all 0.1200
_refine_ls_R_factor_gt 0.0683
_refine_ls_shift/su_max 0.032
_refine_ls_shift/su_mean 0.002
_refine_ls_structure_factor_coef Fsqd
_refine_ls_weighting_details 'calc w=1/[\s^2^(Fo^2^)+(0.0990P)^2^+0.0000P] where P=(Fo^2^+2Fc^2^)/3'
_refine_ls_weighting_scheme calc
_refine_ls_wR_factor_gt 0.1582
_refine_ls_wR_factor_ref 0.1776
_reflns_number_gt 5233
_reflns_number_total 8547
_reflns_threshold_expression >2sigma(I)
_cod_data_source_file ja037002esi20031229_030555.cif
_cod_data_source_block sad_jonnb16
_cod_database_code 4112338

loop_
_symmetry_equiv_pos_as_xyz
'x, y, z'
'-x+1/2, y+1/2, -z+1/2'
'-x, -y, -z'
'x-1/2, -y-1/2, z-1/2'

loop_
_atom_site_label
_atom_site_type_symbol
_atom_site_fract_x
_atom_site_fract_y
_atom_site_fract_z
_atom_site_U_iso_or_equiv
_atom_site_adp_type
_atom_site_occupancy
_atom_site_symmetry_multiplicity
_atom_site_calc_flag
_atom_site_refinement_flags
Ni1 Ni 0.83899(4) 0.36681(4) 0.134331(17) 0.03543(16) Uani 1 1 d .
P1 P 0.83422(9) 0.25328(9) 0.07141(4) 0.0496(3) Uani 1 1 d .
P2 P 0.67187(8) 0.31122(7) 0.15367(3) 0.0318(2) Uani 1 1 d .
N1 N 0.9891(2) 0.4338(2) 0.28207(11) 0.0347(7) Uani 1 1 d .
B1 B 1.0472(4) 0.3967(3) 0.34478(15) 0.0338(9) Uani 1 1 d .
C1 C 0.9548(3) 0.4557(3) 0.23587(14) 0.0347(8) Uani 1 1 d .
C2 C 0.9147(3) 0.4815(3) 0.17856(13) 0.0388(8) Uani 1 1 d .
H2C H 0.8728 0.5478 0.1707 0.047 Uiso 1 1 calc R
C3 C 0.9824(3) 0.4475(3) 0.13819(15) 0.0451(9) Uani 1 1 d .
H3B H 0.9769 0.4942 0.1057 0.054 Uiso 1 1 calc R
C4 C 1.1030(5) 0.4025(5) 0.1566(2) 0.0906(18) Uani 1 1 d .
H4D H 1.1648 0.4538 0.1561 0.136 Uiso 1 1 calc R
H4E H 1.1131 0.3475 0.1313 0.136 Uiso 1 1 calc R
H4F H 1.1113 0.3764 0.1948 0.136 Uiso 1 1 calc R
C5 C 0.8413(4) 0.2888(5) -0.00117(17) 0.0804(17) Uani 1 1 d .
H5D H 0.8112 0.2307 -0.0262 0.097 Uiso 1 1 calc R
C6 C 0.9715(5) 0.3113(7) -0.0063(2) 0.131(3) Uani 1 1 d .
H6B H 0.9726 0.3298 -0.0450 0.196 Uiso 1 1 calc R
H6C H 1.0214 0.2513 0.0042 0.196 Uiso 1 1 calc R
H6D H 1.0035 0.3669 0.0188 0.196 Uiso 1 1 calc R
C7 C 0.7600(5) 0.3782(5) -0.0202(2) 0.0883(19) Uani 1 1 d .
H7D H 0.7646 0.3961 -0.0586 0.132 Uiso 1 1 calc R
H7E H 0.7861 0.4354 0.0046 0.132 Uiso 1 1 calc R
H7F H 0.6766 0.3608 -0.0189 0.132 Uiso 1 1 calc R
C8 C 0.9500(4) 0.1542(4) 0.08884(19) 0.0658(13) Uani 1 1 d .
H8D H 1.0289 0.1869 0.0877 0.079 Uiso 1 1 calc R
C9 C 0.9603(5) 0.1163(4) 0.1491(2) 0.0771(16) Uani 1 1 d .
H9B H 1.0223 0.0639 0.1571 0.116 Uiso 1 1 calc R
H9C H 0.8826 0.0885 0.1533 0.116 Uiso 1 1 calc R
H9D H 0.9826 0.1723 0.1753 0.116 Uiso 1 1 calc R
C10 C 0.9372(6) 0.0665(5) 0.0481(2) 0.110(2) Uani 1 1 d .
H10D H 1.0024 0.0181 0.0608 0.165 Uiso 1 1 calc R
H10E H 0.9417 0.0913 0.0108 0.165 Uiso 1 1 calc R
H10F H 0.8592 0.0335 0.0464 0.165 Uiso 1 1 calc R
C11 C 0.6733(3) 0.2785(3) 0.22748(14) 0.0383(8) Uani 1 1 d .
H11D H 0.6923 0.3418 0.2497 0.046 Uiso 1 1 calc R
C12 C 0.5541(4) 0.2397(3) 0.23881(17) 0.0565(11) Uani 1 1 d .
H12B H 0.5636 0.2245 0.2788 0.085 Uiso 1 1 calc R
H12C H 0.5304 0.1786 0.2169 0.085 Uiso 1 1 calc R
H12D H 0.4916 0.2912 0.2281 0.085 Uiso 1 1 calc R
C13 C 0.7737(4) 0.2056(3) 0.24958(16) 0.0511(10) Uani 1 1 d .
H13D H 0.7730 0.1891 0.2886 0.077 Uiso 1 1 calc R
H13E H 0.8513 0.2361 0.2474 0.077 Uiso 1 1 calc R
H13F H 0.7620 0.1440 0.2270 0.077 Uiso 1 1 calc R
C14 C 0.5342(4) 0.3885(3) 0.13200(16) 0.0443(9) Uani 1 1 d .
H14D H 0.4640 0.3487 0.1391 0.053 Uiso 1 1 calc R
C15 C 0.5118(4) 0.4122(4) 0.06999(18) 0.0668(13) Uani 1 1 d .
H15D H 0.4387 0.4531 0.0595 0.100 Uiso 1 1 calc R
H15E H 0.5016 0.3494 0.0485 0.100 Uiso 1 1 calc R
H15F H 0.5808 0.4495 0.0619 0.100 Uiso 1 1 calc R
C16 C 0.5435(4) 0.4851(3) 0.16714(19) 0.0654(13) Uani 1 1 d .
H16B H 0.4700 0.5251 0.1552 0.098 Uiso 1 1 calc R
H16C H 0.6135 0.5242 0.1618 0.098 Uiso 1 1 calc R
H16D H 0.5529 0.4676 0.2068 0.098 Uiso 1 1 calc R
C17 C 0.6866(3) 0.1880(3) 0.06211(16) 0.0512(11) Uani 1 1 d .
H17B H 0.6289 0.2198 0.0309 0.061 Uiso 1 1 calc R
H17C H 0.6967 0.1169 0.0520 0.061 Uiso 1 1 calc R
C18 C 0.6349(3) 0.1921(3) 0.11535(14) 0.0385(8) Uani 1 1 d .
H18A H 0.6677 0.1354 0.1401 0.046 Uiso 1 1 calc R
H18B H 0.5462 0.1844 0.1051 0.046 Uiso 1 1 calc R
C19 C 1.1516(3) 0.3196(3) 0.33589(13) 0.0338(8) Uani 1 1 d .
C20 C 1.1243(4) 0.2307(3) 0.30506(17) 0.0505(10) Uani 1 1 d .
H20B H 1.0421 0.2153 0.2901 0.061 Uiso 1 1 calc R
C21 C 1.2113(4) 0.1645(3) 0.29546(19) 0.0569(11) Uani 1 1 d .
H21B H 1.1881 0.1049 0.2745 0.068 Uiso 1 1 calc R
C22 C 1.3300(4) 0.1841(3) 0.3158(2) 0.0599(12) Uani 1 1 d .
H22B H 1.3900 0.1391 0.3086 0.072 Uiso 1 1 calc R
C23 C 1.3623(4) 0.2697(4) 0.3468(2) 0.0631(13) Uani 1 1 d .
H23B H 1.4450 0.2835 0.3618 0.076 Uiso 1 1 calc R
C24 C 1.2734(4) 0.3364(3) 0.35646(17) 0.0474(10) Uani 1 1 d .
H24B H 1.2975 0.3954 0.3778 0.057 Uiso 1 1 calc R
C25 C 0.9383(3) 0.3453(3) 0.36838(13) 0.0329(8) Uani 1 1 d .
C26 C 0.8225(3) 0.3882(3) 0.35879(15) 0.0392(9) Uani 1 1 d .
H26B H 0.8092 0.4498 0.3388 0.047 Uiso 1 1 calc R
C27 C 0.7270(4) 0.3446(3) 0.37732(16) 0.0470(10) Uani 1 1 d .
H27B H 0.6499 0.3758 0.3697 0.056 Uiso 1 1 calc R
C28 C 0.7442(4) 0.2553(3) 0.40705(16) 0.0507(10) Uani 1 1 d .
H28B H 0.6788 0.2243 0.4194 0.061 Uiso 1 1 calc R
C29 C 0.8563(4) 0.2118(3) 0.41857(16) 0.0518(11) Uani 1 1 d .
H29B H 0.8692 0.1515 0.4398 0.062 Uiso 1 1 calc R
C30 C 0.9521(4) 0.2563(3) 0.39915(14) 0.0423(9) Uani 1 1 d .
H30B H 1.0289 0.2246 0.4072 0.051 Uiso 1 1 calc R
C31 C 1.1008(3) 0.4961(3) 0.37962(13) 0.0342(8) Uani 1 1 d .
C32 C 1.1585(3) 0.5735(3) 0.35611(15) 0.0391(8) Uani 1 1 d .
H32B H 1.1635 0.5687 0.3178 0.047 Uiso 1 1 calc R
C33 C 1.2084(4) 0.6563(3) 0.38662(18) 0.0481(10) Uani 1 1 d .
H33B H 1.2452 0.7080 0.3691 0.058 Uiso 1 1 calc R
C34 C 1.2043(4) 0.6636(3) 0.44320(18) 0.0516(10) Uani 1 1 d .
H34B H 1.2394 0.7198 0.4646 0.062 Uiso 1 1 calc R
C35 C 1.1495(3) 0.5892(3) 0.46771(15) 0.0454(9) Uani 1 1 d .
H35B H 1.1468 0.5940 0.5063 0.055 Uiso 1 1 calc R
C36 C 1.0976(3) 0.5068(3) 0.43653(14) 0.0386(8) Uani 1 1 d .
H36B H 1.0592 0.4564 0.4542 0.046 Uiso 1 1 calc R

loop_
_atom_site_aniso_label
_atom_site_aniso_U_11
_atom_site_aniso_U_22
_atom_site_aniso_U_33
_atom_site_aniso_U_23
_atom_site_aniso_U_13
_atom_site_aniso_U_12
Ni1 0.0353(3) 0.0453(3) 0.0243(2) -0.0036(2) 0.00307(18) -0.0099(2)
P1 0.0384(6) 0.0782(8) 0.0317(5) -0.0194(5) 0.0059(4) -0.0058(5)
P2 0.0335(5) 0.0326(5) 0.0278(4) -0.0041(4) 0.0032(4) -0.0051(4)
N1 0.0322(16) 0.0401(17) 0.0297(15) -0.0046(13) 0.0014(13) 0.0027(13)
B1 0.033(2) 0.038(2) 0.0266(18) -0.0039(16) -0.0012(16) 0.0073(17)
C1 0.0304(19) 0.037(2) 0.0341(18) -0.0033(15) 0.0018(15) -0.0042(15)
C2 0.043(2) 0.042(2) 0.0287(17) 0.0062(15) 0.0000(15) -0.0121(17)
C3 0.041(2) 0.057(3) 0.0371(19) -0.0070(18) 0.0090(17) -0.0168(19)
C4 0.091(4) 0.096(4) 0.088(4) -0.026(3) 0.025(3) -0.007(3)
C5 0.054(3) 0.156(6) 0.031(2) -0.018(3) 0.010(2) -0.004(3)
C6 0.069(4) 0.279(10) 0.050(3) 0.017(4) 0.027(3) -0.009(5)
C7 0.070(4) 0.151(6) 0.042(2) 0.010(3) 0.006(2) -0.014(4)
C8 0.046(3) 0.090(4) 0.061(3) -0.030(3) 0.010(2) 0.009(2)
C9 0.068(3) 0.077(4) 0.079(4) -0.017(3) 0.001(3) 0.025(3)
C10 0.102(5) 0.129(6) 0.092(4) -0.062(4) 0.005(4) 0.043(4)
C11 0.044(2) 0.042(2) 0.0278(17) -0.0027(15) 0.0037(16) -0.0068(17)
C12 0.057(3) 0.074(3) 0.041(2) 0.006(2) 0.015(2) -0.012(2)
C13 0.055(3) 0.057(3) 0.035(2) 0.0019(18) -0.0041(18) 0.001(2)
C14 0.041(2) 0.044(2) 0.045(2) 0.0016(17) 0.0026(18) 0.0051(17)
C15 0.068(3) 0.069(3) 0.056(3) 0.011(2) -0.002(2) 0.015(3)
C16 0.078(3) 0.046(3) 0.071(3) -0.001(2) 0.012(3) 0.019(2)
C17 0.039(2) 0.066(3) 0.045(2) -0.025(2) -0.0004(18) -0.006(2)
C18 0.038(2) 0.038(2) 0.0378(19) -0.0098(16) 0.0032(16) -0.0072(16)
C19 0.0338(19) 0.0373(19) 0.0296(17) 0.0031(15) 0.0053(14) 0.0033(16)
C20 0.042(2) 0.049(2) 0.058(2) -0.009(2) 0.005(2) 0.0048(19)
C21 0.061(3) 0.048(2) 0.065(3) -0.009(2) 0.021(2) 0.013(2)
C22 0.052(3) 0.053(3) 0.085(3) 0.014(2) 0.036(3) 0.016(2)
C23 0.031(2) 0.070(3) 0.087(3) 0.003(3) 0.012(2) 0.006(2)
C24 0.039(2) 0.046(2) 0.056(2) 0.0009(19) 0.0089(19) 0.0025(18)
C25 0.0330(19) 0.038(2) 0.0255(15) -0.0088(14) 0.0008(14) -0.0001(15)
C26 0.036(2) 0.040(2) 0.0397(19) -0.0063(16) 0.0038(16) 0.0016(16)
C27 0.036(2) 0.056(3) 0.047(2) -0.0120(19) 0.0056(18) -0.0028(19)
C28 0.048(3) 0.065(3) 0.042(2) -0.014(2) 0.0156(19) -0.016(2)
C29 0.071(3) 0.051(2) 0.033(2) 0.0005(18) 0.012(2) -0.008(2)
C30 0.046(2) 0.050(2) 0.0283(17) -0.0012(17) 0.0027(16) 0.0086(19)
C31 0.0263(18) 0.042(2) 0.0299(16) -0.0038(15) -0.0053(14) 0.0081(15)
C32 0.034(2) 0.044(2) 0.0387(19) -0.0028(16) 0.0051(16) 0.0032(17)
C33 0.037(2) 0.040(2) 0.063(3) 0.0019(19) 0.001(2) -0.0036(17)
C34 0.039(2) 0.049(2) 0.060(3) -0.018(2) -0.004(2) -0.0043(18)
C35 0.043(2) 0.050(2) 0.0354(19) -0.0092(18) -0.0104(17) 0.0009(19)
C36 0.037(2) 0.045(2) 0.0289(17) 0.0010(16) -0.0052(15) 0.0066(17)

loop_
_atom_type_symbol
_atom_type_description
_atom_type_scat_dispersion_real
_atom_type_scat_dispersion_imag
_atom_type_scat_source
C C 0.0033 0.0016 'International Tables Vol C Tables 4.2.6.8 and 6.1.1.4'
H H 0.0000 0.0000 'International Tables Vol C Tables 4.2.6.8 and 6.1.1.4'
B B 0.0013 0.0007 'International Tables Vol C Tables 4.2.6.8 and 6.1.1.4'
N N 0.0061 0.0033 'International Tables Vol C Tables 4.2.6.8 and 6.1.1.4'
P P 0.1023 0.0942 'International Tables Vol C Tables 4.2.6.8 and 6.1.1.4'
Ni Ni 0.3393 1.1124 'International Tables Vol C Tables 4.2.6.8 and 6.1.1.4'

loop_
_geom_angle_atom_site_label_1
_geom_angle_atom_site_label_2
_geom_angle_atom_site_label_3
_geom_angle
C3 Ni1 C2 43.46(14)
C3 Ni1 P1 108.72(12)
C2 Ni1 P1 152.17(11)
C3 Ni1 P2 159.94(11)
C2 Ni1 P2 116.49(11)
P1 Ni1 P2 91.33(4)
C8 P1 C5 103.4(2)
C8 P1 C17 105.9(2)
C5 P1 C17 102.7(2)
C8 P1 Ni1 115.26(14)
C5 P1 Ni1 120.4(2)
C17 P1 Ni1 107.70(13)
C18 P2 C11 104.31(17)
C18 P2 C14 104.09(17)
C11 P2 C14 104.13(17)
C18 P2 Ni1 107.33(12)
C11 P2 Ni1 117.41(12)
C14 P2 Ni1 118.02(13)
C1 N1 B1 174.4(3)
N1 B1 C19 103.4(3)
N1 B1 C25 106.1(3)
C19 B1 C25 114.5(3)
N1 B1 C31 106.4(3)
C19 B1 C31 112.6(3)
C25 B1 C31 112.8(3)
N1 C1 C2 178.7(4)
C1 C2 C3 119.4(3)
C1 C2 Ni1 111.6(3)
C3 C2 Ni1 67.3(2)
C2 C3 C4 120.7(4)
C2 C3 Ni1 69.3(2)
C4 C3 Ni1 120.4(4)
C7 C5 C6 110.8(5)
C7 C5 P1 110.4(3)
C6 C5 P1 111.2(3)
C10 C8 C9 110.6(5)
C10 C8 P1 115.5(4)
C9 C8 P1 111.3(3)
C13 C11 C12 110.4(3)
C13 C11 P2 110.6(2)
C12 C11 P2 115.4(3)
C15 C14 C16 111.2(4)
C15 C14 P2 110.9(3)
C16 C14 P2 110.4(3)
C18 C17 P1 111.9(2)
C17 C18 P2 112.0(3)
C24 C19 C20 115.0(3)
C24 C19 B1 123.5(3)
C20 C19 B1 121.5(3)
C21 C20 C19 123.0(4)
C22 C21 C20 120.3(4)
C21 C22 C23 119.3(4)
C22 C23 C24 120.0(4)
C19 C24 C23 122.3(4)
C30 C25 C26 115.5(3)
C30 C25 B1 122.9(3)
C26 C25 B1 121.6(3)
C27 C26 C25 122.8(4)
C28 C27 C26 119.8(4)
C29 C28 C27 119.5(4)
C28 C29 C30 120.2(4)
C25 C30 C29 122.2(4)
C36 C31 C32 116.2(3)
C36 C31 B1 121.2(3)
C32 C31 B1 122.6(3)
C33 C32 C31 122.5(4)
C32 C33 C34 119.6(4)
C35 C34 C33 119.6(4)
C34 C35 C36 120.5(4)
C35 C36 C31 121.7(4)

loop_
_geom_bond_atom_site_label_1
_geom_bond_atom_site_label_2
_geom_bond_distance
Ni1 C3 1.933(4)
Ni1 C2 1.961(4)
Ni1 P1 2.1465(11)
Ni1 P2 2.1750(10)
P1 C8 1.846(5)
P1 C5 1.852(5)
P1 C17 1.856(4)
P2 C18 1.843(3)
P2 C11 1.850(3)
P2 C14 1.851(4)
N1 C1 1.151(4)
N1 B1 1.612(5)
B1 C19 1.614(5)
B1 C25 1.618(5)
B1 C31 1.620(5)
C1 C2 1.420(5)
C2 C3 1.442(5)
C3 C4 1.475(7)
C5 C7 1.516(7)
C5 C6 1.536(7)
C8 C10 1.521(6)
C8 C9 1.536(7)
C11 C13 1.507(5)
C11 C12 1.524(5)
C14 C15 1.515(5)
C14 C16 1.536(6)
C17 C18 1.534(5)
C19 C24 1.386(5)
C19 C20 1.401(5)
C20 C21 1.377(5)
C21 C22 1.358(6)
C22 C23 1.374(6)
C23 C24 1.399(6)
C25 C30 1.394(5)
C25 C26 1.406(5)
C26 C27 1.385(5)
C27 C28 1.385(6)
C28 C29 1.371(6)
C29 C30 1.403(5)
C31 C36 1.404(5)
C31 C32 1.404(5)
C32 C33 1.384(5)
C33 C34 1.395(6)
C34 C35 1.371(6)
C35 C36 1.393(5)
